data_2022813
loop_
_publ_author_name
'Halz, Jan Henrik'
'Hentsch, Andreas'
'Wagner, Christoph'
'Merzweiler, Kurt'

_publ_section_title
;
 Synthesis and crystal structures of three Schiff bases derived from
 3-formylacetylacetone and benzyl-, tert-butyl- and (S)-methylbenzylamine
;
_journal_coeditor_code WM5685
_journal_issue 8
_journal_name_full 'Acta Crystallographica Section E Crystallographic Communications'
_journal_paper_doi 10.1107/S205698902300587X
_journal_volume 79
_journal_year 2023
_chemical_formula_iupac 'C10 H17 N O2'
_chemical_formula_moiety 'C10 H17 N O2'
_chemical_formula_sum 'C10 H17 N O2'
_chemical_formula_weight 183.24
_chemical_name_systematic
;
3-[(<i>tert</i>-Butylamino)methylidene]pentan-2,4-dione
;
_space_group_crystal_system monoclinic
_space_group_IT_number 14
_space_group_name_Hall '-P 2ybc'
_space_group_name_H-M_alt 'P 1 21/c 1'
_atom_sites_solution_hydrogens geom
_atom_sites_solution_primary iterative
_audit_creation_method SHELXL-2018/3
_cell_angle_alpha 90
_cell_angle_beta 108.171(5)
_cell_angle_gamma 90
_cell_formula_units_Z 4
_cell_length_a 9.8226(7)
_cell_length_b 9.8323(6)
_cell_length_c 11.2700(8)
_cell_measurement_reflns_used 2011
_cell_measurement_temperature 170(2)
_cell_measurement_theta_max 29.48
_cell_measurement_theta_min 3.74
_cell_volume 1034.16(13)
_computing_cell_refinement
;
X-Area Recipe (Stoe, 2015)
;
_computing_data_collection
;
X-Area WinXpose (Stoe, 2016)
;
_computing_data_reduction
;
X-Area (Stoe, 2016)
;
_computing_molecular_graphics
;
DIAMOND (Brandenburg, 2019)
;
_computing_publication_material
;
Olex2 (Dolomanov <i>et al.</i>,  2009)
;
_computing_structure_refinement
;
SHELXL (Sheldrick, 2015b)
;
_computing_structure_solution
;
<i>SHELXT</i> (Sheldrick, 2015a)
;
_diffrn_ambient_temperature 170(2)
_diffrn_measured_fraction_theta_full 0.994
_diffrn_measured_fraction_theta_max 0.994
_diffrn_measurement_device_type 'STOE IPDS 2'
_diffrn_measurement_method rotation
_diffrn_radiation_type MoK\a
_diffrn_radiation_wavelength 0.71073
_diffrn_reflns_av_R_equivalents 0.0331
_diffrn_reflns_av_unetI/netI 0.0291
_diffrn_reflns_limit_h_max 13
_diffrn_reflns_limit_h_min -13
_diffrn_reflns_limit_k_max 13
_diffrn_reflns_limit_k_min -13
_diffrn_reflns_limit_l_max 15
_diffrn_reflns_limit_l_min -11
_diffrn_reflns_number 7337
_diffrn_reflns_theta_full 25.242
_diffrn_reflns_theta_max 29.142
_diffrn_reflns_theta_min 2.813
_exptl_absorpt_coefficient_mu 0.081
_exptl_absorpt_correction_type none
_exptl_crystal_colour colourless
_exptl_crystal_density_diffrn 1.177
_exptl_crystal_description block
_exptl_crystal_F_000 400
_exptl_crystal_size_max 0.320
_exptl_crystal_size_mid 0.280
_exptl_crystal_size_min 0.210
_refine_diff_density_max 0.296
_refine_diff_density_min -0.136
_refine_ls_extinction_method none
_refine_ls_goodness_of_fit_ref 1.029
_refine_ls_hydrogen_treatment constr
_refine_ls_matrix_type full
_refine_ls_number_parameters 123
_refine_ls_number_reflns 2774
_refine_ls_number_restraints 0
_refine_ls_restrained_S_all 1.029
_refine_ls_R_factor_all 0.0520
_refine_ls_R_factor_gt 0.0361
_refine_ls_shift/su_max 0.000
_refine_ls_shift/su_mean 0.000
_refine_ls_structure_factor_coef Fsqd
_refine_ls_weighting_details 'w=1/[\s^2^(Fo^2^)+(0.0562P)^2^+0.1178P] where P=(Fo^2^+2Fc^2^)/3'
_refine_ls_weighting_scheme calc
_refine_ls_wR_factor_gt 0.0963
_refine_ls_wR_factor_ref 0.1041
_reflns_number_gt 2126
_reflns_number_total 2774
_reflns_threshold_expression 'I > 2\s(I)'
_cod_data_source_file wm5685sup1.cif
_cod_data_source_block 2
_cod_original_cell_volume 1034.16(12)
_cod_original_sg_symbol_H-M 'P 21/c'
_cod_database_code 2022813
_shelx_space_group_comment
;
The symmetry employed for this shelxl refinement is uniquely defined
by the following loop, which should always be used as a source of
symmetry information in preference to the above space-group names.
They are only intended as comments.
;
_shelx_estimated_absorpt_t_min 0.974
_shelx_estimated_absorpt_t_max 0.983

loop_
_space_group_symop_operation_xyz
'x, y, z'
'-x, y+1/2, -z+1/2'
'-x, -y, -z'
'x, -y-1/2, z-1/2'

loop_
_atom_site_type_symbol
_atom_site_label
_atom_site_fract_x
_atom_site_fract_y
_atom_site_fract_z
_atom_site_U_iso_or_equiv
_atom_site_adp_type
_atom_site_calc_flag
_atom_site_occupancy
_atom_site_disorder_assembly
_atom_site_disorder_group
C C1 0.83575(10) 0.46662(12) 0.88153(11) 0.0344(2) Uani d 1 . .
H H1 0.8632 0.4892 0.9706 0.052 Uiso calc 1 . .
H H2 0.8823 0.5299 0.8392 0.052 Uiso calc 1 . .
H H3 0.8660 0.3735 0.8715 0.052 Uiso calc 1 . .
C C2 0.67575(9) 0.47771(10) 0.82522(10) 0.0268(2) Uani d 1 . .
C C3 0.60104(9) 0.41294(10) 0.70726(9) 0.0247(2) Uani d 1 . .
C C4 0.67422(10) 0.36658(10) 0.62027(10) 0.0274(2) Uani d 1 . .
C C5 0.59161(12) 0.28835(12) 0.50456(10) 0.0351(2) Uani d 1 . .
H H4 0.5154 0.3460 0.4516 0.053 Uiso calc 1 . .
H H5 0.5493 0.2070 0.5290 0.053 Uiso calc 1 . .
H H6 0.6567 0.2614 0.4582 0.053 Uiso calc 1 . .
C C6 0.45217(10) 0.39420(10) 0.67456(9) 0.0245(2) Uani d 1 . .
H H7 0.4075 0.3445 0.6003 0.029 Uiso calc 1 . .
C C7 0.21415(9) 0.41512(10) 0.71095(9) 0.0242(2) Uani d 1 . .
C C8 0.14674(10) 0.35776(12) 0.58053(9) 0.0305(2) Uani d 1 . .
H H9 0.1901 0.2694 0.5740 0.046 Uiso calc 1 . .
H H10 0.1632 0.4206 0.5189 0.046 Uiso calc 1 . .
H H11 0.0435 0.3463 0.5647 0.046 Uiso calc 1 . .
C C9 0.14777(11) 0.55234(11) 0.72323(12) 0.0355(2) Uani d 1 . .
H H12 0.0449 0.5409 0.7097 0.053 Uiso calc 1 . .
H H13 0.1622 0.6154 0.6609 0.053 Uiso calc 1 . .
H H14 0.1935 0.5891 0.8071 0.053 Uiso calc 1 . .
C C10 0.19622(11) 0.31624(12) 0.80911(10) 0.0324(2) Uani d 1 . .
H H15 0.0940 0.3027 0.7973 0.049 Uiso calc 1 . .
H H16 0.2428 0.3535 0.8926 0.049 Uiso calc 1 . .
H H17 0.2403 0.2289 0.8006 0.049 Uiso calc 1 . .
N N 0.36968(8) 0.43920(9) 0.73734(8) 0.02652(19) Uani d 1 . .
H H8 0.4115 0.4898 0.8030 0.032 Uiso calc 1 . .
O O1 0.60963(7) 0.53863(9) 0.88675(8) 0.0377(2) Uani d 1 . .
O O2 0.80125(8) 0.39082(10) 0.63547(8) 0.0414(2) Uani d 1 . .

loop_
_atom_site_aniso_label
_atom_site_aniso_U_11
_atom_site_aniso_U_22
_atom_site_aniso_U_33
_atom_site_aniso_U_12
_atom_site_aniso_U_13
_atom_site_aniso_U_23
C1 0.0207(4) 0.0420(6) 0.0379(6) -0.0005(4) 0.0056(4) -0.0040(5)
C2 0.0207(4) 0.0270(5) 0.0328(5) -0.0015(3) 0.0084(4) -0.0005(4)
C3 0.0202(4) 0.0253(4) 0.0296(5) -0.0003(3) 0.0092(3) 0.0014(4)
C4 0.0250(4) 0.0272(5) 0.0326(5) 0.0005(4) 0.0126(4) 0.0039(4)
C5 0.0353(5) 0.0404(6) 0.0342(6) -0.0024(4) 0.0174(4) -0.0044(4)
C6 0.0217(4) 0.0265(4) 0.0255(4) -0.0005(3) 0.0078(3) 0.0008(4)
C7 0.0172(4) 0.0296(4) 0.0259(5) -0.0008(3) 0.0068(3) -0.0009(4)
C8 0.0230(4) 0.0421(6) 0.0250(5) -0.0027(4) 0.0056(4) -0.0015(4)
C9 0.0263(5) 0.0335(5) 0.0477(7) 0.0026(4) 0.0131(4) -0.0034(5)
C10 0.0310(5) 0.0387(6) 0.0288(5) -0.0018(4) 0.0109(4) 0.0020(4)
N 0.0177(3) 0.0336(4) 0.0279(4) -0.0015(3) 0.0065(3) -0.0055(3)
O1 0.0239(3) 0.0462(5) 0.0420(5) -0.0017(3) 0.0089(3) -0.0172(4)
O2 0.0270(4) 0.0555(5) 0.0479(5) -0.0069(3) 0.0207(3) -0.0060(4)

loop_
_atom_type_symbol
_atom_type_description
_atom_type_scat_dispersion_real
_atom_type_scat_dispersion_imag
_atom_type_scat_source
C C 0.0033 0.0016 'International Tables Vol C Tables 4.2.6.8 and 6.1.1.4'
H H 0.0000 0.0000 'International Tables Vol C Tables 4.2.6.8 and 6.1.1.4'
N N 0.0061 0.0033 'International Tables Vol C Tables 4.2.6.8 and 6.1.1.4'
O O 0.0106 0.0060 'International Tables Vol C Tables 4.2.6.8 and 6.1.1.4'

loop_
_geom_angle_atom_site_label_1
_geom_angle_atom_site_label_2
_geom_angle_atom_site_label_3
_geom_angle_site_symmetry_1
_geom_angle_site_symmetry_3
_geom_angle
_geom_angle_publ_flag
C2 C1 H1 . . 109.5 ?
C2 C1 H2 . . 109.5 ?
H1 C1 H2 . . 109.5 ?
C2 C1 H3 . . 109.5 ?
H1 C1 H3 . . 109.5 ?
H2 C1 H3 . . 109.5 ?
O1 C2 C3 . . 121.36(8) ?
O1 C2 C1 . . 117.32(9) ?
C3 C2 C1 . . 121.22(8) ?
C6 C3 C2 . . 119.08(8) ?
C6 C3 C4 . . 118.29(9) ?
C2 C3 C4 . . 122.63(8) ?
O2 C4 C3 . . 122.54(10) ?
O2 C4 C5 . . 117.84(9) ?
C3 C4 C5 . . 119.61(8) ?
C4 C5 H4 . . 109.5 ?
C4 C5 H5 . . 109.5 ?
H4 C5 H5 . . 109.5 ?
C4 C5 H6 . . 109.5 ?
H4 C5 H6 . . 109.5 ?
H5 C5 H6 . . 109.5 ?
N C6 C3 . . 125.72(9) ?
N C6 H7 . . 117.1 ?
C3 C6 H7 . . 117.1 ?
N C7 C8 . . 111.38(8) ?
N C7 C9 . . 106.50(8) ?
C8 C7 C9 . . 110.29(8) ?
N C7 C10 . . 107.56(8) ?
C8 C7 C10 . . 110.56(8) ?
C9 C7 C10 . . 110.45(8) ?
C7 C8 H9 . . 109.5 ?
C7 C8 H10 . . 109.5 ?
H9 C8 H10 . . 109.5 ?
C7 C8 H11 . . 109.5 ?
H9 C8 H11 . . 109.5 ?
H10 C8 H11 . . 109.5 ?
C7 C9 H12 . . 109.5 ?
C7 C9 H13 . . 109.5 ?
H12 C9 H13 . . 109.5 ?
C7 C9 H14 . . 109.5 ?
H12 C9 H14 . . 109.5 ?
H13 C9 H14 . . 109.5 ?
C7 C10 H15 . . 109.5 ?
C7 C10 H16 . . 109.5 ?
H15 C10 H16 . . 109.5 ?
C7 C10 H17 . . 109.5 ?
H15 C10 H17 . . 109.5 ?
H16 C10 H17 . . 109.5 ?
C6 N C7 . . 127.69(8) ?
C6 N H8 . . 116.2 ?
C7 N H8 . . 116.2 ?

loop_
_geom_bond_atom_site_label_1
_geom_bond_atom_site_label_2
_geom_bond_site_symmetry_2
_geom_bond_distance
_geom_bond_publ_flag
C1 C2 . 1.5042(13) y
C1 H1 . 0.9800 ?
C1 H2 . 0.9800 ?
C1 H3 . 0.9800 ?
C2 O1 . 1.2419(12) y
C2 C3 . 1.4502(14) y
C3 C6 . 1.4043(12) y
C3 C4 . 1.4578(13) y
C4 O2 . 1.2287(12) y
C4 C5 . 1.5135(15) y
C5 H4 . 0.9800 ?
C5 H5 . 0.9800 ?
C5 H6 . 0.9800 ?
C6 N . 1.3079(12) no
C6 H7 . 0.9500 ?
C7 N . 1.4815(11) no
C7 C8 . 1.5197(14) y
C7 C9 . 1.5235(14) y
C7 C10 . 1.5237(14) y
C8 H9 . 0.9800 ?
C8 H10 . 0.9800 ?
C8 H11 . 0.9800 ?
C9 H12 . 0.9800 ?
C9 H13 . 0.9800 ?
C9 H14 . 0.9800 ?
C10 H15 . 0.9800 ?
C10 H16 . 0.9800 ?
C10 H17 . 0.9800 ?
N H8 . 0.8800 ?

loop_
_geom_hbond_atom_site_label_D
_geom_hbond_atom_site_label_H
_geom_hbond_atom_site_label_A
_geom_hbond_site_symmetry_D
_geom_hbond_site_symmetry_H
_geom_hbond_site_symmetry_A
_geom_hbond_distance_DH
_geom_hbond_distance_HA
_geom_hbond_distance_DA
_geom_hbond_angle_DHA
_geom_hbond_publ_flag
N H8 O1 . ? . 0.90(2) 1.902(19) 2.6322(16) 136.4(15) y
C5 H4 O1 . . 2_656 0.97(2) 2.69(2) 3.630(2) 163.2(16) y
C8 H11 O2 . . 3_656 0.981(19) 2.67(2) 3.642(2) 173.5(14) y

loop_
_geom_torsion_atom_site_label_1
_geom_torsion_atom_site_label_2
_geom_torsion_atom_site_label_3
_geom_torsion_atom_site_label_4
_geom_torsion_site_symmetry_1
_geom_torsion_site_symmetry_2
_geom_torsion_site_symmetry_3
_geom_torsion_site_symmetry_4
_geom_torsion
_geom_torsion_publ_flag
O1 C2 C3 C6 . . . . -13.30(15) ?
C1 C2 C3 C6 . . . . 163.02(9) ?
O1 C2 C3 C4 . . . . 166.44(10) ?
C1 C2 C3 C4 . . . . -17.25(15) ?
C6 C3 C4 O2 . . . . 172.63(10) ?
C2 C3 C4 O2 . . . . -7.11(15) ?
C6 C3 C4 C5 . . . . -5.85(14) ?
C2 C3 C4 C5 . . . . 174.41(9) ?
C2 C3 C6 N . . . . 5.34(15) ?
C4 C3 C6 N . . . . -174.40(9) ?
C3 C6 N C7 . . . . -175.98(9) ?
C8 C7 N C6 . . . . -14.03(14) y
C9 C7 N C6 . . . . -134.31(11) y
C10 C7 N C6 . . . . 107.27(11) y

_cod_database_fobs_code 2022813
